data_2010864
loop_
_publ_author_name
'McCrindle, Robert'
'McAlees, Alan J.'
'Zang, Erle'
'Ferguson, George'

_publ_section_title
;
 <i>cis</i>-Dichloro(dimethylaminomethylene)(triphenylphosphine)palladium(II)
 acetone solvate
;
_journal_issue 4
_journal_name_full 'Acta Crystallographica Section C'
_journal_page_first e132
_journal_page_last e133
_journal_paper_doi 10.1107/S0108270100003838
_journal_volume 56
_journal_year 2000
_chemical_formula_iupac '[Pd Cl2 (C3 H7 N) (C18 H15 P1)], C3 H6 O'
_chemical_formula_moiety 'C21 H22 Cl2 N P Pd, C3 H6 O'
_chemical_formula_sum 'C24 H28 Cl2 N O P Pd'
_chemical_formula_weight 554.74
_chemical_name_systematic
;
cis-Dichloro(dimethylaminomethylene)(triphenylphosphine)palladium(II)
;
_space_group_IT_number 2
_symmetry_cell_setting triclinic
_symmetry_space_group_name_Hall '-P 1'
_symmetry_space_group_name_H-M 'P -1'
_cell_angle_alpha 91.279(16)
_cell_angle_beta 107.901(16)
_cell_angle_gamma 107.173(15)
_cell_formula_units_Z 2
_cell_length_a 8.9821(14)
_cell_length_b 10.8560(18)
_cell_length_c 14.3002(19)
_cell_measurement_reflns_used 25
_cell_measurement_temperature 294.0(10)
_cell_measurement_theta_max 10.65
_cell_measurement_theta_min 9.39
_cell_volume 1257.9(4)
_computing_cell_refinement 'SET4 and CELDIM in CAD-4-PC Software (Enraf-Nonius, 1992)'
_computing_data_collection 'CAD-4-PC Software (Enraf-Nonius, 1992)'
_computing_data_reduction 'DATRD2 in NRCVAX96 (Gabe et al., 1989)'
_computing_publication_material 'NRCVAX96, SHELXL97  and WordPerfect macro PREP8 (Ferguson, 1998)'
_computing_structure_refinement 'NRCVAX96 and SHELXL97 (Sheldrick, 1997)'
_computing_structure_solution 'NRCVAX96 via Patterson heavy-atom method'
_diffrn_ambient_temperature 294.0(10)
_diffrn_measured_fraction_theta_full .998
_diffrn_measured_fraction_theta_max .998
_diffrn_measurement_device 'Enraf-Nonius CAD-4'
_diffrn_measurement_method \q/2\q
_diffrn_radiation_monochromator graphite
_diffrn_radiation_source 'X-ray tube'
_diffrn_radiation_type MoK\a
_diffrn_radiation_wavelength .71073
_diffrn_reflns_av_R_equivalents .000
_diffrn_reflns_av_sigmaI/netI .0289
_diffrn_reflns_limit_h_max 10
_diffrn_reflns_limit_h_min -11
_diffrn_reflns_limit_k_max 14
_diffrn_reflns_limit_k_min 0
_diffrn_reflns_limit_l_max 18
_diffrn_reflns_limit_l_min -18
_diffrn_reflns_number 5768
_diffrn_reflns_theta_full 27.50
_diffrn_reflns_theta_max 27.50
_diffrn_reflns_theta_min 2.33
_diffrn_standards_decay_% .8
_diffrn_standards_interval_time 120
_diffrn_standards_number 3
_exptl_absorpt_coefficient_mu 1.029
_exptl_absorpt_correction_T_max .907
_exptl_absorpt_correction_T_min .810
_exptl_absorpt_correction_type gaussian
_exptl_absorpt_process_details '(ABSO in NRCVAX; Gabe et al., 1989)'
_exptl_crystal_colour colourless
_exptl_crystal_density_diffrn 1.465
_exptl_crystal_density_method 'not measured'
_exptl_crystal_description lath
_exptl_crystal_F_000 564
_exptl_crystal_size_max .40
_exptl_crystal_size_mid .25
_exptl_crystal_size_min .14
_refine_diff_density_max .378
_refine_diff_density_min -.321
_refine_ls_extinction_coef .0132(5)
_refine_ls_extinction_method SHELXL97
_refine_ls_goodness_of_fit_ref 1.024
_refine_ls_hydrogen_treatment constr
_refine_ls_matrix_type full
_refine_ls_number_parameters 274
_refine_ls_number_reflns 5768
_refine_ls_number_restraints 0
_refine_ls_restrained_S_all 1.024
_refine_ls_R_factor_all .041
_refine_ls_R_factor_gt .028
_refine_ls_shift/su_max <0.001
_refine_ls_shift/su_mean .000
_refine_ls_structure_factor_coef Fsqd
_refine_ls_weighting_details 'w = 1/[\s^2^(Fo^2^)+(0.0275P)^2^+0.3092P] where P = (Fo^2^+2Fc^2^)/3'
_refine_ls_weighting_scheme calc
_refine_ls_wR_factor_ref .063
_reflns_number_gt 4660
_reflns_number_total 5768
_reflns_threshold_expression I>2\s(I)
_cod_data_source_file qa0248.cif
_cod_data_source_block I
_cod_depositor_comments
;
The following automatic conversions were performed:

'_exptl_absorpt_correction_type' value 'Gaussian' changed to
'gaussian' according to
/home/saulius/struct/CIF-dictionaries/cif_core.dic dictionary named
'cif_core.dic' version 2.4.1 from 2010-06-29.

Automatic conversion script
Id: cif_fix_values 1715 2011-07-08 13:25:40Z adriana 
;
_cod_original_cell_volume 1257.9(3)
_cod_database_code 2010864

loop_
_symmetry_equiv_pos_as_xyz
'x, y, z'
'-x, -y, -z'

loop_
_atom_site_label
_atom_site_fract_x
_atom_site_fract_y
_atom_site_fract_z
_atom_site_U_iso_or_equiv
_atom_site_adp_type
_atom_site_calc_flag
_atom_site_refinement_flags
_atom_site_occupancy
_atom_site_disorder_assembly
_atom_site_disorder_group
_atom_site_type_symbol
Pd1 .19865(2) .025504(16) .156965(13) .03523(7) Uani d . 1 . . Pd
Cl1 .17092(10) -.13179(6) .26622(5) .06020(18) Uani d . 1 . . Cl
Cl2 .23976(8) -.11594(6) .04660(5) .04989(15) Uani d . 1 . . Cl
P1 .15889(7) .16225(6) .26042(4) .03746(13) Uani d . 1 . . P
C11 .3210(3) .2124(2) .38025(17) .0426(5) Uani d . 1 . . C
C12 .4386(3) .1508(3) .41061(19) .0545(6) Uani d . 1 . . C
C13 .5589(4) .1878(3) .5029(2) .0652(8) Uani d . 1 . . C
C14 .5640(4) .2861(3) .5652(2) .0621(7) Uani d . 1 . . C
C15 .4488(4) .3496(3) .5362(2) .0701(8) Uani d . 1 . . C
C16 .3286(4) .3135(3) .4441(2) .0621(7) Uani d . 1 . . C
C21 -.0337(3) .0878(2) .28403(17) .0417(5) Uani d . 1 . . C
C22 -.0459(4) .0841(3) .3782(2) .0593(7) Uani d . 1 . . C
C23 -.1967(4) .0231(3) .3905(3) .0754(9) Uani d . 1 . . C
C24 -.3350(4) -.0326(3) .3098(3) .0750(10) Uani d . 1 . . C
C25 -.3238(3) -.0288(3) .2166(3) .0670(8) Uani d . 1 . . C
C26 -.1744(3) .0295(3) .2035(2) .0555(7) Uani d . 1 . . C
C31 .1483(3) .3163(2) .21586(17) .0429(5) Uani d . 1 . . C
C32 .2931(4) .4070(2) .2149(2) .0574(7) Uani d . 1 . . C
C33 .2918(5) .5234(3) .1780(2) .0703(9) Uani d . 1 . . C
C34 .1460(5) .5502(3) .1418(2) .0803(10) Uani d . 1 . . C
C35 .0018(5) .4604(3) .1413(3) .0825(10) Uani d . 1 . . C
C36 .0019(4) .3437(3) .1782(2) .0619(7) Uani d . 1 . . C
C1 .1990(3) .1492(2) .06041(16) .0420(5) Uani d . 1 . . C
N1 .3162(3) .2167(2) .03235(15) .0500(5) Uani d . 1 . . N
C2 .4865(4) .2176(3) .0774(3) .0749(9) Uani d . 1 . . C
C3 .2898(5) .3012(3) -.0462(2) .0842(11) Uani d . 1 . . C
O1 .3101(4) .4881(3) .7721(3) .1148(10) Uani d . 1 . . O
C4 .2122(6) .4707(5) .6910(4) .1034(14) Uani d . 1 . . C
C5 .1936(8) .5828(7) .6379(4) .183(3) Uani d . 1 . . C
C6 .1122(8) .3395(6) .6430(4) .207(4) Uani d . 1 . . C
H12 .4370 .0835 .3686 .065 Uiso calc R 1 . . H
H13 .6369 .1449 .5224 .078 Uiso calc R 1 . . H
H14 .6450 .3104 .6272 .074 Uiso calc R 1 . . H
H15 .4519 .4171 .5787 .084 Uiso calc R 1 . . H
H16 .2518 .3576 .4248 .074 Uiso calc R 1 . . H
H22 .0469 .1226 .4332 .071 Uiso calc R 1 . . H
H23 -.2041 .0198 .4539 .090 Uiso calc R 1 . . H
H24 -.4359 -.0726 .3184 .090 Uiso calc R 1 . . H
H25 -.4175 -.0658 .1619 .080 Uiso calc R 1 . . H
H26 -.1677 .0298 .1399 .067 Uiso calc R 1 . . H
H32 .3923 .3894 .2394 .069 Uiso calc R 1 . . H
H33 .3898 .5837 .1778 .084 Uiso calc R 1 . . H
H34 .1450 .6289 .1176 .096 Uiso calc R 1 . . H
H35 -.0972 .4781 .1159 .099 Uiso calc R 1 . . H
H36 -.0967 .2836 .1777 .074 Uiso calc R 1 . . H
H1 .0974 .1610 .0299 .050 Uiso calc R 1 . . H
H2A .4913 .1594 .1270 .112 Uiso calc R 1 . . H
H2B .5554 .3039 .1074 .112 Uiso calc R 1 . . H
H2C .5247 .1899 .0273 .112 Uiso calc R 1 . . H
H3A .1738 .2873 -.0759 .126 Uiso calc R 1 . . H
H3B .3338 .2810 -.0957 .126 Uiso calc R 1 . . H
H3C .3447 .3904 -.0182 .126 Uiso calc R 1 . . H
H5A .2669 .6617 .6793 .275 Uiso calc PR .50 . . H
H5B .0819 .5832 .6217 .275 Uiso calc PR .50 . . H
H5C .2201 .5766 .5782 .275 Uiso calc PR .50 . . H
H5D .1123 .5527 .5735 .275 Uiso calc PR .50 . . H
H5E .2973 .6311 .6311 .275 Uiso calc PR .50 . . H
H5F .1591 .6378 .6746 .275 Uiso calc PR .50 . . H
H6A .1386 .2777 .6870 .310 Uiso calc PR .50 . . H
H6B .1349 .3235 .5833 .310 Uiso calc PR .50 . . H
H6C -.0025 .3309 .6273 .310 Uiso calc PR .50 . . H
H6D .0421 .3437 .5781 .310 Uiso calc PR .50 . . H
H6E .0457 .2979 .6817 .310 Uiso calc PR .50 . . H
H6F .1832 .2905 .6378 .310 Uiso calc PR .50 . . H

loop_
_atom_site_aniso_label
_atom_site_aniso_U_11
_atom_site_aniso_U_22
_atom_site_aniso_U_33
_atom_site_aniso_U_12
_atom_site_aniso_U_13
_atom_site_aniso_U_23
Pd1 .03555(10) .03347(10) .03702(10) .01274(7) .01051(7) .00692(6)
Cl1 .0799(5) .0460(4) .0609(4) .0229(3) .0278(4) .0229(3)
Cl2 .0541(4) .0482(3) .0502(3) .0209(3) .0169(3) .0000(3)
P1 .0396(3) .0368(3) .0372(3) .0147(3) .0115(2) .0074(2)
C11 .0428(13) .0418(12) .0405(12) .0116(10) .0116(10) .0083(10)
C12 .0595(16) .0561(16) .0474(14) .0268(13) .0091(12) .0028(12)
C13 .0625(18) .075(2) .0527(16) .0327(16) .0012(14) .0062(14)
C14 .0627(18) .0618(18) .0444(15) .0108(14) .0021(13) .0065(13)
C15 .081(2) .0606(18) .0556(17) .0234(16) .0045(15) -.0122(14)
C16 .0675(18) .0560(16) .0574(17) .0293(14) .0049(14) -.0072(13)
C21 .0426(13) .0427(12) .0462(13) .0197(10) .0174(11) .0119(10)
C22 .0595(17) .077(2) .0519(16) .0300(15) .0241(13) .0158(14)
C23 .079(2) .100(3) .075(2) .043(2) .0488(19) .0361(19)
C24 .0545(18) .071(2) .120(3) .0268(16) .049(2) .036(2)
C25 .0437(16) .0676(19) .087(2) .0174(14) .0171(15) .0131(16)
C26 .0469(15) .0643(17) .0524(15) .0171(13) .0128(12) .0092(13)
C31 .0546(14) .0375(12) .0388(12) .0194(11) .0137(11) .0055(10)
C32 .0643(17) .0460(15) .0602(17) .0157(13) .0198(14) .0090(12)
C33 .098(3) .0414(15) .070(2) .0107(16) .0357(18) .0109(14)
C34 .133(3) .0449(17) .073(2) .043(2) .034(2) .0212(15)
C35 .097(3) .068(2) .098(3) .051(2) .028(2) .0330(19)
C36 .0661(18) .0506(16) .0735(19) .0284(14) .0190(15) .0174(14)
C1 .0450(13) .0429(13) .0400(12) .0181(11) .0125(10) .0072(10)
N1 .0603(14) .0434(11) .0517(12) .0170(10) .0251(11) .0119(9)
C2 .0545(18) .070(2) .103(3) .0111(15) .0392(18) .0130(18)
C3 .124(3) .068(2) .075(2) .032(2) .050(2) .0380(17)
O1 .096(2) .121(2) .116(2) .0253(18) .0280(19) .018(2)
C4 .087(3) .143(4) .086(3) .024(3) .048(2) .020(3)
C5 .228(8) .212(7) .139(5) .110(6) .059(5) .060(5)
C6 .200(6) .193(6) .136(5) -.100(5) .087(5) -.021(4)

loop_
_atom_type_symbol
_atom_type_description
_atom_type_scat_dispersion_real
_atom_type_scat_dispersion_imag
_atom_type_scat_source
C C .0033 .0016 'International Tables Vol C Tables 4.2.6.8 and 6.1.1.4'
H H .0000 .0000 'International Tables Vol C Tables 4.2.6.8 and 6.1.1.4'
Cl Cl .1484 .1585 'International Tables Vol C Tables 4.2.6.8 and 6.1.1.4'
N N .0061 .0033 'International Tables Vol C Tables 4.2.6.8 and 6.1.1.4'
O O .0106 .0060 'International Tables Vol C Tables 4.2.6.8 and 6.1.1.4'
P P .1023 .0942 'International Tables Vol C Tables 4.2.6.8 and 6.1.1.4'
Pd Pd -.9988 1.0072 'International Tables Vol C Tables 4.2.6.8 and 6.1.1.4'

loop_
_geom_angle_atom_site_label_1
_geom_angle_atom_site_label_2
_geom_angle_atom_site_label_3
_geom_angle
_geom_angle_publ_flag
Cl1 Pd1 Cl2 91.73(3) yes
Cl1 Pd1 P1 89.09(3) yes
Cl1 Pd1 C1 174.55(7) yes
Cl2 Pd1 P1 179.16(2) yes
Cl2 Pd1 C1 88.37(7) yes
P1 Pd1 C1 90.80(7) yes
C11 P1 C21 107.02(11) no
C11 P1 C31 102.99(11) no
C21 P1 C31 106.19(11) no
Pd1 P1 C11 114.45(8) yes
Pd1 P1 C21 110.47(8) yes
Pd1 P1 C31 115.00(8) yes
P1 C11 C12 121.37(19) no
P1 C11 C16 120.57(19) no
C12 C11 C16 118.1(2) no
C11 C12 C13 120.8(3) no
C11 C12 H12 119.6 no
C13 C12 H12 119.6 no
C14 C13 C12 120.6(3) no
C14 C13 H13 119.7 no
C12 C13 H13 119.7 no
C13 C14 C15 119.6(3) no
C13 C14 H14 120.2 no
C15 C14 H14 120.2 no
C14 C15 C16 120.2(3) no
C14 C15 H15 119.9 no
C16 C15 H15 119.9 no
C15 C16 C11 120.7(3) no
C15 C16 H16 119.6 no
C11 C16 H16 119.6 no
P1 C21 C22 123.3(2) no
P1 C21 C26 118.07(19) no
C22 C21 C26 118.6(2) no
C21 C22 C23 120.0(3) no
C21 C22 H22 120.0 no
C23 C22 H22 120.0 no
C24 C23 C22 120.5(3) no
C24 C23 H23 119.7 no
C22 C23 H23 119.7 no
C25 C24 C23 119.7(3) no
C25 C24 H24 120.1 no
C23 C24 H24 120.1 no
C24 C25 C26 120.3(3) no
C24 C25 H25 119.8 no
C26 C25 H25 119.8 no
C25 C26 C21 120.8(3) no
C25 C26 H26 119.6 no
C21 C26 H26 119.6 no
P1 C31 C36 123.1(2) no
P1 C31 C32 118.04(19) no
C32 C31 C36 118.8(2) no
C33 C32 C31 120.7(3) no
C33 C32 H32 119.6 no
C31 C32 H32 119.6 no
C34 C33 C32 120.1(3) no
C34 C33 H33 120.0 no
C32 C33 H33 120.0 no
C35 C34 C33 119.7(3) no
C35 C34 H34 120.2 no
C33 C34 H34 120.2 no
C34 C35 C36 120.7(3) no
C34 C35 H35 119.6 no
C36 C35 H35 119.6 no
C31 C36 C35 120.1(3) no
C31 C36 H36 119.9 no
C35 C36 H36 119.9 no
Pd1 C1 N1 130.27(19) yes
Pd1 C1 H1 114.9 no
N1 C1 H1 114.9 no
C1 N1 C2 122.3(2) yes
C1 N1 C3 122.2(2) yes
C2 N1 C3 115.5(2) yes
N1 C2 H2A 109.5 no
N1 C2 H2B 109.5 no
H2A C2 H2B 109.5 no
N1 C2 H2C 109.5 no
H2A C2 H2C 109.5 no
H2B C2 H2C 109.5 no
N1 C3 H3A 109.5 no
N1 C3 H3B 109.5 no
H3A C3 H3B 109.5 no
N1 C3 H3C 109.5 no
H3A C3 H3C 109.5 no
H3B C3 H3C 109.5 no
O1 C4 C6 120.7(5) no
O1 C4 C5 119.7(5) no
C6 C4 C5 119.6(5) no
C4 C5 H5A 109.5 no
C4 C5 H5B 109.5 no
H5A C5 H5B 109.5 no
C4 C5 H5C 109.5 no
H5A C5 H5C 109.5 no
H5B C5 H5C 109.5 no
C4 C5 H5D 109.5 no
H5A C5 H5D 141.1 no
H5B C5 H5D 56.3 no
H5C C5 H5D 56.3 no
C4 C5 H5E 109.5 no
H5A C5 H5E 56.3 no
H5B C5 H5E 141.1 no
H5C C5 H5E 56.3 no
H5D C5 H5E 109.5 no
C4 C5 H5F 109.5 no
H5A C5 H5F 56.3 no
H5B C5 H5F 56.3 no
H5C C5 H5F 141.1 no
H5D C5 H5F 109.5 no
H5E C5 H5F 109.5 no
C4 C6 H6A 109.5 no
C4 C6 H6B 109.5 no
H6A C6 H6B 109.5 no
C4 C6 H6C 109.5 no
H6A C6 H6C 109.5 no
H6B C6 H6C 109.5 no
C4 C6 H6D 109.5 no
H6A C6 H6D 141.1 no
H6B C6 H6D 56.3 no
H6C C6 H6D 56.3 no
C4 C6 H6E 109.5 no
H6A C6 H6E 56.3 no
H6B C6 H6E 141.1 no
H6C C6 H6E 56.3 no
H6D C6 H6E 109.5 no
C4 C6 H6F 109.5 no
H6A C6 H6F 56.3 no
H6B C6 H6F 56.3 no
H6C C6 H6F 141.1 no
H6D C6 H6F 109.5 no
H6E C6 H6F 109.5 no

loop_
_geom_bond_atom_site_label_1
_geom_bond_atom_site_label_2
_geom_bond_site_symmetry_2
_geom_bond_distance
_geom_bond_publ_flag
Pd1 P1 . 2.2495(7) yes
Pd1 Cl1 . 2.3508(7) yes
Pd1 Cl2 . 2.3600(7) yes
Pd1 C1 . 1.948(2) yes
P1 C11 . 1.819(2) yes
P1 C21 . 1.818(2) yes
P1 C31 . 1.821(2) yes
C11 C12 . 1.378(3) no
C11 C16 . 1.384(3) no
C12 C13 . 1.384(4) no
C12 H12 . .93 no
C13 C14 . 1.355(4) no
C13 H13 . .93 no
C14 C15 . 1.373(4) no
C14 H14 . .93 no
C15 C16 . 1.381(4) no
C15 H15 . .93 no
C16 H16 . .93 no
C21 C22 . 1.385(3) no
C21 C26 . 1.387(3) no
C22 C23 . 1.387(4) no
C22 H22 . .93 no
C23 C24 . 1.372(5) no
C23 H23 . .93 no
C24 C25 . 1.367(4) no
C24 H24 . .93 no
C25 C26 . 1.377(4) no
C25 H25 . .93 no
C26 H26 . .93 no
C31 C36 . 1.382(4) no
C31 C32 . 1.384(4) no
C32 C33 . 1.382(4) no
C32 H32 . .93 no
C33 C34 . 1.372(5) no
C33 H33 . .93 no
C34 C35 . 1.370(5) no
C34 H34 . .93 no
C35 C36 . 1.383(4) no
C35 H35 . .93 no
C36 H36 . .93 no
C1 N1 . 1.274(3) yes
C1 H1 . .93 yes
N1 C2 . 1.463(4) yes
N1 C3 . 1.473(3) yes
C2 H2A . .96 no
C2 H2B . .96 no
C2 H2C . .96 no
C3 H3A . .96 no
C3 H3B . .96 no
C3 H3C . .96 no
O1 C4 . 1.191(5) no
C4 C6 . 1.459(7) no
C4 C5 . 1.472(7) no
C5 H5A . .96 no
C5 H5B . .96 no
C5 H5C . .96 no
C5 H5D . .96 no
C5 H5E . .96 no
C5 H5F . .96 no
C6 H6A . .96 no
C6 H6B . .96 no
C6 H6C . .96 no
C6 H6D . .96 no
C6 H6E . .96 no
C6 H6F . .96 no

loop_
_geom_torsion_atom_site_label_1
_geom_torsion_atom_site_label_2
_geom_torsion_atom_site_label_3
_geom_torsion_atom_site_label_4
_geom_torsion
_geom_torsion_publ_flag
C1 Pd1 P1 C21 119.28(11) no
Cl1 Pd1 P1 C21 -55.28(8) no
Cl2 Pd1 P1 C21 111.1(17) no
C1 Pd1 P1 C11 -119.86(11) no
Cl1 Pd1 P1 C11 65.58(9) no
Cl2 Pd1 P1 C11 -128.1(17) no
C1 Pd1 P1 C31 -.89(11) no
Cl1 Pd1 P1 C31 -175.44(9) no
Cl2 Pd1 P1 C31 -9.1(17) no
C21 P1 C11 C12 110.4(2) no
C31 P1 C11 C12 -137.9(2) no
Pd1 P1 C11 C12 -12.3(2) no
C21 P1 C11 C16 -69.0(2) no
C31 P1 C11 C16 42.7(2) no
Pd1 P1 C11 C16 168.3(2) no
C16 C11 C12 C13 1.0(4) no
P1 C11 C12 C13 -178.4(2) no
C11 C12 C13 C14 -.4(5) no
C12 C13 C14 C15 -.2(5) no
C13 C14 C15 C16 .0(5) no
C14 C15 C16 C11 .7(5) no
C12 C11 C16 C15 -1.1(4) no
P1 C11 C16 C15 178.3(2) no
C11 P1 C21 C22 5.0(2) no
C31 P1 C21 C22 -104.5(2) no
Pd1 P1 C21 C22 130.2(2) no
C11 P1 C21 C26 -173.61(19) no
C31 P1 C21 C26 76.9(2) no
Pd1 P1 C21 C26 -48.4(2) no
C26 C21 C22 C23 .0(4) no
P1 C21 C22 C23 -178.6(2) no
C21 C22 C23 C24 -.9(5) no
C22 C23 C24 C25 .6(5) no
C23 C24 C25 C26 .5(5) no
C24 C25 C26 C21 -1.5(4) no
C22 C21 C26 C25 1.2(4) no
P1 C21 C26 C25 179.8(2) no
C21 P1 C31 C36 -19.0(3) no
C11 P1 C31 C36 -131.3(2) no
Pd1 P1 C31 C36 103.5(2) no
C21 P1 C31 C32 164.6(2) no
C11 P1 C31 C32 52.3(2) no
Pd1 P1 C31 C32 -72.9(2) no
C36 C31 C32 C33 .7(4) no
P1 C31 C32 C33 177.2(2) no
C31 C32 C33 C34 .0(5) no
C32 C33 C34 C35 -.7(5) no
C33 C34 C35 C36 .8(5) no
C32 C31 C36 C35 -.6(4) no
P1 C31 C36 C35 -176.9(2) no
C34 C35 C36 C31 -.2(5) no
P1 Pd1 C1 N1 110.8(2) no
Cl1 Pd1 C1 N1 -160.4(6) no
Cl2 Pd1 C1 N1 -69.4(2) no
Pd1 C1 N1 C2 -4.5(4) no
Pd1 C1 N1 C3 176.9(2) no
